data_7119190
loop_
_publ_author_name
'Pettersson, Martin'
'Johnson, Douglas S.'
'Rankic, Danica A.'
'Kauffman, Gregory W.'
'am Ende, Christopher W.'
'Butler, Todd W.'
'Boscoe, Brian'
'Evrard, Edelweiss'
'Helal, Christopher J.'
'Humphrey, John M.'
'Stepan, Antonia F.'
'Stiff, Cory M.'
'Yang, Eddie'
'Xie, Longfei'
'Bales, Kelly R.'
'Hajos-Korcsok, Eva'
'Jenkinson, Stephen'
'Pettersen, Betty'
'Pustilnik, Leslie R.'
'Ramirez, David S.'
'Steyn, Stefanus J.'
'Wood, Kathleen M.'
'Verhoest, Patrick R.'

_publ_section_title
;
 Discovery of cyclopropyl chromane-derived pyridopyrazine-1,6-dione
 \g-secretase modulators with robust central efficacy
;
_journal_issue 4
_journal_name_full 'Med. Chem. Commun.'
_journal_page_first 730
_journal_paper_doi 10.1039/C6MD00406G
_journal_volume 8
_journal_year 2017
_chemical_absolute_configuration ad
_chemical_formula_sum 'C26 H25 F3 N4 O3'
_chemical_formula_weight 498.50
_space_group_crystal_system orthorhombic
_space_group_IT_number 19
_space_group_name_Hall 'P 2ac 2ab'
_space_group_name_H-M_alt 'P 21 21 21'
_symmetry_space_group_name_Hall 'P 2ac 2ab'
_symmetry_space_group_name_H-M 'P 21 21 21'
_atom_sites_solution_hydrogens geom
_audit_creation_method SHELXL-2014/7
_audit_update_record
;
2016-02-10 deposited with the CCDC.
2016-11-02 downloaded from the CCDC.
;
_cell_angle_alpha 90
_cell_angle_beta 90
_cell_angle_gamma 90
_cell_formula_units_Z 4
_cell_length_a 6.1848(2)
_cell_length_b 13.6417(3)
_cell_length_c 27.9922(7)
_cell_measurement_reflns_used 8882
_cell_measurement_temperature 296(2)
_cell_measurement_theta_max 67.66
_cell_measurement_theta_min 3.16
_cell_volume 2361.74(11)
_computing_cell_refinement 'Bruker SAINT'
_computing_data_collection 'Bruker APEX2'
_computing_data_reduction 'Bruker SAINT'
_computing_molecular_graphics 'Bruker SHELXTL'
_computing_publication_material 'Bruker SHELXTL'
_computing_structure_refinement 'SHELXL-2014/7 (Sheldrick, 2014)'
_computing_structure_solution 'SHELXS-97 (Sheldrick, 2008)'
_diffrn_ambient_temperature 296(2)
_diffrn_measured_fraction_theta_full 1.000
_diffrn_measured_fraction_theta_max 0.998
_diffrn_measurement_device_type 'Bruker D8 QUEST diffractometer'
_diffrn_measurement_method '\f and \w scans'
_diffrn_radiation_source 'fine-focus sealed tube'
_diffrn_radiation_type CuK\a
_diffrn_radiation_wavelength 1.54178
_diffrn_reflns_av_R_equivalents 0.0637
_diffrn_reflns_av_unetI/netI 0.0379
_diffrn_reflns_Laue_measured_fraction_full 1.000
_diffrn_reflns_Laue_measured_fraction_max 0.998
_diffrn_reflns_limit_h_max 6
_diffrn_reflns_limit_h_min -7
_diffrn_reflns_limit_k_max 16
_diffrn_reflns_limit_k_min -16
_diffrn_reflns_limit_l_max 33
_diffrn_reflns_limit_l_min -33
_diffrn_reflns_number 28648
_diffrn_reflns_point_group_measured_fraction_full 0.999
_diffrn_reflns_point_group_measured_fraction_max 0.994
_diffrn_reflns_theta_full 67.679
_diffrn_reflns_theta_max 68.456
_diffrn_reflns_theta_min 3.157
_exptl_absorpt_coefficient_mu 0.923
_exptl_absorpt_correction_T_max 1.0
_exptl_absorpt_correction_T_min 0.700
_exptl_absorpt_correction_type empirical
_exptl_absorpt_process_details SADABS
_exptl_crystal_density_diffrn 1.402
_exptl_crystal_description tabular
_exptl_crystal_F_000 1040
_exptl_crystal_recrystallization_method 'Re-crystallisation from solvent: '
_refine_diff_density_max 0.273
_refine_diff_density_min -0.255
_refine_diff_density_rms 0.040
_refine_ls_abs_structure_details
; 
 Flack x determined using 1608 quotients [(I+)-(I-)]/[(I+)+(I-)] 
 (Parsons, Flack and Wagner, Acta Cryst. B69 (2013) 249-259). 
;
_refine_ls_abs_structure_Flack 0.01(7)
_refine_ls_extinction_coef 0.0011(3)
_refine_ls_extinction_expression Fc^*^=kFc[1+0.001xFc^2^\l^3^/sin(2\q)]^-1/4^
_refine_ls_extinction_method 'SHELXL-2014/7 (Sheldrick 2014'
_refine_ls_goodness_of_fit_ref 1.068
_refine_ls_hydrogen_treatment constr
_refine_ls_matrix_type full
_refine_ls_number_parameters 402
_refine_ls_number_reflns 4322
_refine_ls_number_restraints 7
_refine_ls_restrained_S_all 1.082
_refine_ls_R_factor_all 0.0476
_refine_ls_R_factor_gt 0.0444
_refine_ls_shift/su_max 0.000
_refine_ls_shift/su_mean 0.000
_refine_ls_structure_factor_coef Fsqd
_refine_ls_weighting_details 'w=1/[\s^2^(Fo^2^)+(0.0380P)^2^+1.0638P] where P=(Fo^2^+2Fc^2^)/3'
_refine_ls_weighting_scheme calc
_refine_ls_wR_factor_gt 0.1073
_refine_ls_wR_factor_ref 0.1101
_reflns_Friedel_coverage 0.714
_reflns_Friedel_fraction_full 0.998
_reflns_Friedel_fraction_max 0.988
_reflns_number_gt 4042
_reflns_number_total 4322
_reflns_threshold_expression 'I > 2\s(I)'
_cod_data_source_file c6md00406g2.cif
_cod_data_source_block z357
_cod_depositor_comments 'Adding full bibliography for 7119190.cif.'
_cod_database_code 7119190
_shelx_space_group_comment
; 
The symmetry employed for this shelxl refinement is uniquely defined 
by the following loop, which should always be used as a source of 
symmetry information in preference to the above space-group names. 
They are only intended as comments. 
;

loop_
_space_group_symop_operation_xyz
'x, y, z'
'-x+1/2, -y, z+1/2'
'-x, y+1/2, -z+1/2'
'x+1/2, -y+1/2, -z'

loop_
_atom_site_label
_atom_site_type_symbol
_atom_site_fract_x
_atom_site_fract_y
_atom_site_fract_z
_atom_site_U_iso_or_equiv
_atom_site_adp_type
_atom_site_occupancy
_atom_site_site_symmetry_order
_atom_site_calc_flag
_atom_site_refinement_flags_posn
_atom_site_refinement_flags_adp
_atom_site_refinement_flags_occupancy
_atom_site_disorder_assembly
_atom_site_disorder_group
C1 C 0.1645(5) -0.0237(2) 0.83567(11) 0.0333(6) Uani 1 1 d . . . . .
C2 C 0.2782(5) -0.1079(2) 0.84751(11) 0.0363(7) Uani 1 1 d . . . . .
H006 H 0.2526 -0.1382 0.8767 0.044 Uiso 1 1 calc R U . . .
C3 C 0.4295(5) -0.1475(2) 0.81645(11) 0.0370(7) Uani 1 1 d . . . . .
C4 C 0.4673(6) -0.1043(2) 0.77238(11) 0.0442(8) Uani 1 1 d . . . . .
H015 H 0.5676 -0.1314 0.7514 0.053 Uiso 1 1 calc R U . . .
C5 C 0.3553(6) -0.0210(2) 0.75987(11) 0.0454(8) Uani 1 1 d . . . . .
H021 H 0.3796 0.0083 0.7303 0.054 Uiso 1 1 calc R U . . .
C6 C 0.2068(5) 0.0192(2) 0.79111(10) 0.0369(7) Uani 1 1 d . . . . .
C7 C 0.5518(6) -0.2360(2) 0.83191(13) 0.0462(8) Uani 1 1 d . . . . .
C8 C 0.0325(5) 0.1719(2) 0.81147(10) 0.0343(7) Uani 1 1 d . . . . .
C9 C -0.0762(5) 0.1228(2) 0.85327(12) 0.0374(7) Uani 1 1 d . . . . .
H022 H -0.1162 0.1660 0.8798 0.045 Uiso 1 1 calc R U . . .
C10 C -0.0023(5) 0.0204(2) 0.86700(12) 0.0388(7) Uani 1 1 d . . . . .
C11 C 0.2327(5) 0.2255(2) 0.82792(10) 0.0362(7) Uani 1 1 d . . . . .
H01C H 0.3010 0.2563 0.8010 0.054 Uiso 1 1 calc R U . . .
H01D H 0.3312 0.1799 0.8423 0.054 Uiso 1 1 calc R U . . .
H01E H 0.1931 0.2746 0.8509 0.054 Uiso 1 1 calc R U . . .
C12 C -0.1228(6) 0.2387(3) 0.78502(12) 0.0509(9) Uani 1 1 d . . . . .
H03A H -0.2448 0.2014 0.7741 0.076 Uiso 1 1 calc R U . . .
H03B H -0.0505 0.2674 0.7581 0.076 Uiso 1 1 calc R U . . .
H03C H -0.1714 0.2897 0.8061 0.076 Uiso 1 1 calc R U . . .
C13 C -0.2236(6) 0.0382(3) 0.84444(17) 0.0605(11) Uani 1 1 d . . . . .
H03D H -0.2446 0.0174 0.8116 0.073 Uiso 1 1 calc R U . . .
H03E H -0.3499 0.0317 0.8647 0.073 Uiso 1 1 calc R U . . .
C14 C -0.0084(5) -0.0101(2) 0.91876(13) 0.0474(9) Uani 1 1 d . . . . .
H01A H -0.1245 0.0253 0.9345 0.057 Uiso 1 1 calc R U . . .
H01B H -0.0430 -0.0794 0.9203 0.057 Uiso 1 1 calc R U . . .
C17 C 0.4957(6) -0.0457(2) 0.99457(10) 0.0402(8) Uani 1 1 d . . . . .
C18 C 0.2957(6) -0.0688(2) 0.96711(12) 0.0435(8) Uani 1 1 d . . . . .
C19 C 0.7321(6) 0.0776(2) 1.03069(15) 0.0526(10) Uani 1 1 d D . . . .
C20 C 0.8596(7) -0.0020(2) 1.04879(10) 0.0488(9) Uani 1 1 d D . . . .
C21 C 0.8043(10) -0.0961(3) 1.03898(12) 0.0749(16) Uani 1 1 d . . . . .
H028 H 0.8896 -0.1469 1.0507 0.090 Uiso 1 1 calc R U . . .
C22 C 0.6213(8) -0.1182(2) 1.01158(11) 0.0631(13) Uani 1 1 d . . . . .
H025 H 0.5865 -0.1832 1.0051 0.076 Uiso 1 1 calc R U . . .
C24 C 1.3289(8) 0.0067(4) 1.12164(12) 0.0672(13) Uani 1 1 d . . . . .
C25 C 1.1908(6) -0.0424(3) 1.09286(16) 0.0635(12) Uani 1 1 d . . . . .
H029 H 1.2070 -0.1078 1.0842 0.076 Uiso 1 1 calc R U . A 1
C26 C 1.5193(8) -0.0268(4) 1.14957(16) 0.0857(16) Uani 1 1 d . . . . .
H03F H 1.4875 -0.0227 1.1831 0.129 Uiso 1 1 calc R U . . .
H03G H 1.6413 0.0141 1.1423 0.129 Uiso 1 1 calc R U . . .
H03H H 1.5523 -0.0935 1.1413 0.129 Uiso 1 1 calc R U . . .
C23A C 1.0583(10) 0.0989(4) 1.10231(19) 0.0490(16) Uani 0.660(8) 1 d D . P B 1
H23A H 0.9688 0.1536 1.1005 0.059 Uiso 0.660(8) 1 calc R U P B 1
C23B C 1.1893(17) 0.1247(6) 1.0818(3) 0.039(3) Uani 0.340(8) 1 d D . P B 2
H23B H 1.1474 0.1835 1.0677 0.046 Uiso 0.340(8) 1 calc R U P B 2
C15C C 0.2924(15) 0.1085(7) 0.9494(4) 0.032(2) Uani 0.670(5) 1 d . . P C 3
H02W H 0.3975 0.1164 0.9240 0.039 Uiso 0.670(5) 1 calc R U P C 3
H02X H 0.1799 0.1571 0.9446 0.039 Uiso 0.670(5) 1 calc R U P C 3
C16C C 0.4018(7) 0.1289(3) 0.99626(15) 0.0326(9) Uani 0.670(5) 1 d . . P C 3
H16A H 0.4764 0.1914 0.9951 0.039 Uiso 0.670(5) 1 calc R U P C 3
H16B H 0.2964 0.1309 1.0219 0.039 Uiso 0.670(5) 1 calc R U P C 3
C15D C 0.214(3) 0.1010(17) 0.9533(9) 0.036(4) Uani 0.330(5) 1 d . . P C 4
H02Y H 0.1284 0.1204 0.9807 0.043 Uiso 0.330(5) 1 calc R U P C 4
H02Z H 0.1656 0.1379 0.9257 0.043 Uiso 0.330(5) 1 calc R U P C 4
C16D C 0.4470(18) 0.1213(6) 0.9625(3) 0.0326(9) Uani 0.330(5) 1 d . . P C 4
H16C H 0.4626 0.1892 0.9723 0.039 Uiso 0.330(5) 1 calc R U P C 4
H16D H 0.5270 0.1127 0.9330 0.039 Uiso 0.330(5) 1 calc R U P C 4
F1 F 0.6610(17) -0.2237(5) 0.8709(4) 0.079(3) Uani 0.60(3) 1 d . . P D 5
F2 F 0.4118(13) -0.3093(8) 0.8444(4) 0.070(2) Uani 0.60(3) 1 d . . P D 5
F3 F 0.672(2) -0.2747(7) 0.7991(3) 0.082(4) Uani 0.60(3) 1 d . . P D 5
F1B F 0.479(4) -0.3160(9) 0.8221(12) 0.112(9) Uani 0.40(3) 1 d . . P D 6
F2B F 0.754(3) -0.2359(19) 0.8121(9) 0.115(6) Uani 0.40(3) 1 d . . P D 6
F3B F 0.614(4) -0.2307(12) 0.8769(6) 0.122(7) Uani 0.40(3) 1 d . . P D 6
N1 N 0.1922(4) 0.00681(17) 0.94543(9) 0.0401(7) Uani 1 1 d . . . . .
N2 N 0.5540(5) 0.05017(17) 1.00400(11) 0.0452(7) Uani 1 1 d . . . . .
N3A N 1.0281(18) 0.0147(7) 1.0783(3) 0.0412(16) Uani 0.660(8) 1 d D . P B 1
N4A N 1.2325(9) 0.0924(4) 1.12850(17) 0.0581(17) Uani 0.660(8) 1 d D . P B 1
N3B N 1.066(4) 0.0363(15) 1.0742(8) 0.0412(16) Uani 0.340(8) 1 d D . P B 2
N4B N 1.3615(15) 0.1207(6) 1.1090(3) 0.039(3) Uani 0.340(8) 1 d D . P B 2
O1 O 0.0934(4) 0.09951(16) 0.77578(7) 0.0469(6) Uani 1 1 d . . . . .
O2 O 0.2352(5) -0.15423(15) 0.96433(11) 0.0609(8) Uani 1 1 d . . . . .
O3B O 0.7645(8) 0.1677(3) 1.0457(3) 0.0416(17) Uani 0.669(17) 1 d D . P E 7
O3A O 0.7975(11) 0.1555(5) 1.0166(6) 0.035(3) Uani 0.331(17) 1 d D . P E 8

loop_
_atom_site_aniso_label
_atom_site_aniso_U_11
_atom_site_aniso_U_22
_atom_site_aniso_U_33
_atom_site_aniso_U_23
_atom_site_aniso_U_13
_atom_site_aniso_U_12
C1 0.0257(14) 0.0279(13) 0.0464(16) -0.0119(12) -0.0033(12) -0.0034(11)
C2 0.0303(15) 0.0261(13) 0.0524(17) -0.0064(12) 0.0010(13) -0.0045(12)
C3 0.0364(17) 0.0311(14) 0.0433(17) -0.0151(12) -0.0059(14) 0.0026(13)
C4 0.050(2) 0.0490(18) 0.0338(15) -0.0222(14) -0.0064(14) 0.0169(15)
C5 0.059(2) 0.0498(18) 0.0273(14) -0.0156(13) -0.0095(14) 0.0171(17)
C6 0.0363(16) 0.0374(15) 0.0371(15) -0.0150(12) -0.0126(13) 0.0102(13)
C7 0.046(2) 0.0365(17) 0.056(2) -0.0120(15) 0.0011(16) 0.0063(15)
C8 0.0380(17) 0.0331(14) 0.0318(14) -0.0085(11) -0.0022(12) 0.0080(13)
C9 0.0250(15) 0.0344(15) 0.0527(18) -0.0067(13) 0.0058(13) 0.0007(13)
C10 0.0245(15) 0.0292(14) 0.063(2) -0.0008(13) 0.0117(14) -0.0049(12)
C11 0.0422(18) 0.0362(14) 0.0303(14) 0.0054(12) 0.0048(13) -0.0051(14)
C12 0.057(2) 0.053(2) 0.0427(18) -0.0086(15) -0.0128(16) 0.0233(18)
C13 0.0248(16) 0.0444(19) 0.112(3) -0.009(2) 0.0027(19) -0.0009(15)
C14 0.0343(17) 0.0350(16) 0.073(2) 0.0097(15) 0.0305(16) 0.0006(14)
C17 0.063(2) 0.0234(13) 0.0340(14) 0.0072(11) 0.0300(15) 0.0100(14)
C18 0.053(2) 0.0285(14) 0.0493(18) 0.0096(13) 0.0317(17) 0.0065(14)
C19 0.0379(19) 0.0334(17) 0.087(3) 0.0236(17) 0.0260(19) 0.0060(15)
C20 0.082(3) 0.0438(18) 0.0201(14) 0.0052(12) 0.0155(15) 0.0261(18)
C21 0.157(5) 0.0385(18) 0.0295(17) -0.0041(14) -0.022(2) 0.043(3)
C22 0.138(4) 0.0278(15) 0.0233(14) -0.0009(12) -0.006(2) 0.026(2)
C24 0.086(3) 0.092(3) 0.0235(16) 0.0150(18) 0.0238(18) 0.032(3)
C25 0.046(2) 0.063(2) 0.082(3) 0.040(2) 0.015(2) 0.0055(19)
C26 0.057(3) 0.126(4) 0.074(3) 0.049(3) 0.020(2) 0.005(3)
C23A 0.055(4) 0.050(3) 0.042(3) -0.018(2) 0.018(3) -0.013(3)
C23B 0.057(7) 0.023(4) 0.036(5) -0.001(3) -0.016(5) -0.005(4)
C15C 0.050(7) 0.016(3) 0.031(3) 0.003(2) 0.004(4) -0.002(4)
C16C 0.041(2) 0.0222(17) 0.034(2) 0.0009(16) 0.0072(18) 0.0052(17)
C15D 0.050(12) 0.031(6) 0.026(6) 0.006(4) 0.001(7) -0.023(8)
C16D 0.041(2) 0.0222(17) 0.034(2) 0.0009(16) 0.0072(18) 0.0052(17)
F1 0.086(5) 0.036(3) 0.115(8) -0.023(3) -0.065(5) 0.008(3)
F2 0.052(3) 0.038(4) 0.120(6) 0.015(3) 0.002(3) -0.001(2)
F3 0.115(8) 0.063(4) 0.067(4) 0.008(3) 0.043(4) 0.055(5)
F1B 0.114(15) 0.027(4) 0.19(2) -0.034(8) -0.076(14) 0.014(7)
F2B 0.078(8) 0.100(12) 0.169(14) 0.048(9) 0.024(8) 0.053(8)
F3B 0.213(17) 0.105(10) 0.049(6) -0.011(5) -0.021(7) 0.118(11)
N1 0.0457(16) 0.0245(12) 0.0502(15) 0.0079(11) 0.0275(12) 0.0028(11)
N2 0.0382(15) 0.0253(12) 0.0722(19) 0.0141(12) 0.0213(14) 0.0058(11)
N3A 0.073(5) 0.032(4) 0.019(2) 0.011(3) 0.020(3) 0.007(3)
N4A 0.056(3) 0.079(4) 0.039(3) -0.024(2) 0.013(3) -0.018(3)
N3B 0.073(5) 0.032(4) 0.019(2) 0.011(3) 0.020(3) 0.007(3)
N4B 0.050(6) 0.040(4) 0.028(4) -0.005(3) -0.007(4) -0.005(4)
O1 0.0584(15) 0.0499(13) 0.0323(11) -0.0148(9) -0.0144(10) 0.0242(11)
O2 0.0631(17) 0.0249(11) 0.095(2) 0.0166(11) 0.0283(16) -0.0022(11)
O3B 0.051(2) 0.0283(17) 0.046(4) 0.0079(17) 0.003(2) -0.0009(16)
O3A 0.034(4) 0.024(3) 0.047(8) -0.001(3) 0.010(4) -0.006(3)

loop_
_atom_type_symbol
_atom_type_description
_atom_type_scat_dispersion_real
_atom_type_scat_dispersion_imag
_atom_type_scat_source
C C 0.0181 0.0091 'International Tables Vol C Tables 4.2.6.8 and 6.1.1.4'
H H 0.0000 0.0000 'International Tables Vol C Tables 4.2.6.8 and 6.1.1.4'
N N 0.0311 0.0180 'International Tables Vol C Tables 4.2.6.8 and 6.1.1.4'
O O 0.0492 0.0322 'International Tables Vol C Tables 4.2.6.8 and 6.1.1.4'
F F 0.0727 0.0534 'International Tables Vol C Tables 4.2.6.8 and 6.1.1.4'

loop_
_geom_angle_atom_site_label_1
_geom_angle_atom_site_label_2
_geom_angle_atom_site_label_3
_geom_angle
C2 C1 C6 117.6(3)
C2 C1 C10 123.2(3)
C6 C1 C10 119.1(3)
C1 C2 C3 121.0(3)
C4 C3 C2 120.4(3)
C4 C3 C7 121.1(3)
C2 C3 C7 118.4(3)
C5 C4 C3 119.5(3)
C4 C5 C6 120.1(3)
O1 C6 C5 117.4(3)
O1 C6 C1 121.2(3)
C5 C6 C1 121.4(3)
F1 C7 F3 110.4(7)
F1B C7 F3B 111.9(12)
F1B C7 F2B 104.5(9)
F3B C7 F2B 97.0(11)
F1 C7 F2 102.0(6)
F3 C7 F2 104.4(5)
F1B C7 C3 118.3(7)
F1 C7 C3 113.9(4)
F3 C7 C3 114.7(4)
F3B C7 C3 112.4(7)
F2B C7 C3 110.2(7)
F2 C7 C3 110.2(5)
O1 C8 C9 110.4(2)
O1 C8 C11 109.0(2)
C9 C8 C11 110.1(2)
O1 C8 C12 103.7(2)
C9 C8 C12 111.3(3)
C11 C8 C12 112.1(3)
C13 C9 C8 119.2(3)
C13 C9 C10 60.9(2)
C8 C9 C10 118.1(2)
C1 C10 C14 118.3(3)
C1 C10 C9 115.7(3)
C14 C10 C9 119.3(3)
C1 C10 C13 116.4(3)
C14 C10 C13 114.8(3)
C9 C10 C13 58.6(2)
C9 C13 C10 60.4(2)
N1 C14 C10 115.1(2)
C22 C17 N2 118.5(4)
C22 C17 C18 120.4(3)
N2 C17 C18 121.0(3)
O2 C18 N1 123.4(4)
O2 C18 C17 119.1(3)
N1 C18 C17 117.5(3)
O3A C19 N2 109.3(6)
O3B C19 N2 123.1(3)
O3A C19 C20 126.8(5)
O3B C19 C20 120.8(4)
N2 C19 C20 115.1(3)
N3A C20 C21 118.6(5)
N3A C20 C19 120.8(5)
C21 C20 C19 120.4(4)
C21 C20 N3B 128.2(9)
C19 C20 N3B 111.0(9)
C20 C21 C22 121.2(3)
C17 C22 C21 120.1(3)
N4A C24 C25 103.8(4)
N4A C24 C26 123.4(5)
C25 C24 C26 131.5(5)
C25 C24 N4B 115.3(4)
C26 C24 N4B 108.3(5)
N3A C25 C24 111.6(6)
C24 C25 N3B 100.8(8)
N4A C23A N3A 109.7(7)
N4B C23B N3B 118.7(12)
C16C C15C N1 114.6(7)
N2 C16C C15C 106.7(5)
N1 C15D C16D 108.3(17)
C15D C16D N2 113.6(12)
C15D N1 C18 128.3(12)
C15D N1 C14 109.2(11)
C18 N1 C14 120.5(3)
C18 N1 C15C 117.8(5)
C14 N1 C15C 121.7(5)
C17 N2 C19 124.5(3)
C17 N2 C16C 120.3(3)
C19 N2 C16C 113.5(3)
C17 N2 C16D 108.5(4)
C19 N2 C16D 122.7(4)
C25 N3A C23A 104.0(8)
C25 N3A C20 132.0(8)
C23A N3A C20 123.9(9)
C23A N4A C24 110.5(5)
C25 N3B C23B 106.8(14)
C25 N3B C20 111.1(11)
C23B N3B C20 141.7(17)
C23B N4B C24 93.8(6)
C6 O1 C8 117.4(2)

loop_
_geom_bond_atom_site_label_1
_geom_bond_atom_site_label_2
_geom_bond_distance
C1 C2 1.387(4)
C1 C6 1.403(4)
C1 C10 1.482(4)
C2 C3 1.387(4)
C3 C4 1.387(5)
C3 C7 1.489(5)
C4 C5 1.377(4)
C5 C6 1.382(4)
C6 O1 1.369(4)
C7 F1B 1.213(13)
C7 F1 1.294(9)
C7 F3 1.296(7)
C7 F3B 1.318(14)
C7 F2B 1.368(14)
C7 F2 1.369(8)
C8 O1 1.454(3)
C8 C9 1.506(4)
C8 C11 1.510(4)
C8 C12 1.518(4)
C9 C13 1.492(5)
C9 C10 1.520(4)
C10 C14 1.508(5)
C10 C13 1.527(5)
C14 N1 1.466(5)
C17 C22 1.346(5)
C17 N2 1.382(4)
C17 C18 1.490(5)
C18 O2 1.227(4)
C18 N1 1.357(4)
C19 O3A 1.204(7)
C19 O3B 1.314(6)
C19 N2 1.382(5)
C19 C20 1.434(4)
C20 N3A 1.350(11)
C20 C21 1.357(5)
C20 N3B 1.55(2)
C21 C22 1.400(7)
C24 N4A 1.327(7)
C24 C25 1.352(7)
C24 C26 1.486(6)
C24 N4B 1.607(9)
C25 N3A 1.337(12)
C25 N3B 1.42(2)
C23A N4A 1.306(8)
C23A N3A 1.344(11)
C23B N4B 1.310(11)
C23B N3B 1.443(17)
C15C C16C 1.501(12)
C15C N1 1.524(9)
C16C N2 1.445(5)
C15D N1 1.31(2)
C15D C16D 1.487(18)
C16D N2 1.652(10)
